data_7012439
loop_
_publ_author_name
'Monkowius, Uwe'
'Nogai, Stefan'
'Schmidbaur, Hubert'

_publ_section_title
;
 Trivinylphosphineborane (CH2&#xE001;CH)3PBH3 and related compounds
;
_journal_issue 5
_journal_name_full 'Dalton Transactions'
_journal_page_first 987
_journal_paper_doi 10.1039/b210991c
_journal_year 2003
_chemical_formula_sum 'C6 H9 B Cl3 P'
_chemical_formula_weight 229.26
_space_group_IT_number 33
_symmetry_cell_setting orthorhombic
_symmetry_space_group_name_Hall 'P 2c -2n'
_symmetry_space_group_name_H-M 'P n a 21'
_atom_sites_solution_hydrogens geom
_atom_sites_solution_primary direct
_atom_sites_solution_secondary difmap
_audit_creation_method SHELXL-97
_cell_angle_alpha 90.00
_cell_angle_beta 90.00
_cell_angle_gamma 90.00
_cell_formula_units_Z 4
_cell_length_a 13.6690(3)
_cell_length_b 6.40700(10)
_cell_length_c 12.5050(3)
_cell_measurement_reflns_used 34487
_cell_measurement_temperature 143(2)
_cell_volume 1095.15(4)
_computing_cell_refinement DENZO
_computing_data_collection XPRESS
_computing_data_reduction SCALEPACK
_computing_molecular_graphics SHELXTL-PLUS
_computing_publication_material 'SHELXL-97 (Sheldrick, 1997)'
_computing_structure_refinement 'SHELXL-97 (Sheldrick, 1997)'
_computing_structure_solution 'SHELXS-97 (Sheldrick, 1990)'
_diffrn_ambient_temperature 143(2)
_diffrn_measured_fraction_theta_full 0.999
_diffrn_measured_fraction_theta_max 0.999
_diffrn_measurement_device_type 'NONIUS DIP 2020'
_diffrn_measurement_method phi-rotation
_diffrn_radiation_monochromator graphite
_diffrn_radiation_source 'fine-focus sealed tube'
_diffrn_radiation_type MoK\a
_diffrn_radiation_wavelength 0.71073
_diffrn_reflns_av_R_equivalents 0.046
_diffrn_reflns_av_sigmaI/netI 0.0317
_diffrn_reflns_limit_h_max 17
_diffrn_reflns_limit_h_min -17
_diffrn_reflns_limit_k_max 8
_diffrn_reflns_limit_k_min -8
_diffrn_reflns_limit_l_max 16
_diffrn_reflns_limit_l_min -16
_diffrn_reflns_number 34487
_diffrn_reflns_theta_full 27.70
_diffrn_reflns_theta_max 27.70
_diffrn_reflns_theta_min 2.98
_exptl_absorpt_coefficient_mu 0.922
_exptl_absorpt_correction_type none
_exptl_crystal_colour colourless
_exptl_crystal_density_diffrn 1.390
_exptl_crystal_density_method 'not measured'
_exptl_crystal_description block
_exptl_crystal_F_000 464
_exptl_crystal_size_max 0.40
_exptl_crystal_size_mid 0.30
_exptl_crystal_size_min 0.20
_refine_diff_density_max 0.209
_refine_diff_density_min -0.271
_refine_diff_density_rms 0.049
_refine_ls_abs_structure_details 'Flack H D (1983), Acta Cryst. A39, 876-881'
_refine_ls_abs_structure_Flack 0.49(8)
_refine_ls_extinction_method none
_refine_ls_goodness_of_fit_ref 1.077
_refine_ls_hydrogen_treatment isotropic
_refine_ls_matrix_type full
_refine_ls_number_parameters 137
_refine_ls_number_reflns 2407
_refine_ls_number_restraints 1
_refine_ls_restrained_S_all 1.077
_refine_ls_R_factor_all 0.0299
_refine_ls_R_factor_gt 0.0283
_refine_ls_shift/su_max 0.000
_refine_ls_shift/su_mean 0.000
_refine_ls_structure_factor_coef Fsqd
_refine_ls_weighting_details 'calc w=1/[\s^2^(Fo^2^)+(0.0244P)^2^+0.2980P] where P=(Fo^2^+2Fc^2^)/3'
_refine_ls_weighting_scheme calc
_refine_ls_wR_factor_gt 0.0614
_refine_ls_wR_factor_ref 0.0626
_reflns_number_gt 2346
_reflns_number_total 2407
_reflns_threshold_expression >2sigma(I)
_cod_data_source_file b210991c.txt
_cod_data_source_block uwe12
_cod_original_sg_symbol_H-M Pna2(1)
_cod_database_code 7012439

loop_
_symmetry_equiv_pos_as_xyz
'x, y, z'
'-x, -y, z+1/2'
'x+1/2, -y+1/2, z'
'-x+1/2, y+1/2, z+1/2'

loop_
_atom_site_label
_atom_site_type_symbol
_atom_site_fract_x
_atom_site_fract_y
_atom_site_fract_z
_atom_site_U_iso_or_equiv
_atom_site_adp_type
_atom_site_occupancy
_atom_site_symmetry_multiplicity
_atom_site_calc_flag
_atom_site_refinement_flags
_atom_site_disorder_assembly
_atom_site_disorder_group
P1 P -0.34696(4) -0.10855(7) -0.69065(4) 0.02389(11) Uani 1 1 d . . .
Cl2 Cl -0.48846(4) -0.17242(9) -0.87696(4) 0.03599(14) Uani 1 1 d . . .
Cl3 Cl -0.31845(5) 0.13221(9) -0.90172(4) 0.04128(15) Uani 1 1 d . . .
Cl1 Cl -0.48801(3) 0.24337(8) -0.75553(5) 0.03326(13) Uani 1 1 d . . .
B1 B -0.41350(17) 0.0299(4) -0.8110(2) 0.0284(4) Uani 1 1 d . . .
C31 C -0.28677(17) -0.3393(3) -0.73521(19) 0.0313(5) Uani 1 1 d . . .
C21 C -0.43324(18) -0.1789(4) -0.58960(18) 0.0334(5) Uani 1 1 d . . .
C11 C -0.25810(18) 0.0631(4) -0.6338(2) 0.0398(5) Uani 1 1 d . . .
C32 C -0.19432(19) -0.3795(5) -0.7143(3) 0.0496(7) Uani 1 1 d . . .
C22 C -0.4371(2) -0.3656(4) -0.5451(2) 0.0427(6) Uani 1 1 d . . .
C12 C -0.2555(3) 0.1132(5) -0.5313(3) 0.0547(8) Uani 1 1 d . . .
H31A H -0.3247(19) -0.424(4) -0.773(2) 0.039(7) Uiso 1 1 d . . .
H22B H -0.486(2) -0.391(5) -0.488(3) 0.044(8) Uiso 1 1 d . . .
H21A H -0.475(2) -0.070(5) -0.565(2) 0.044(8) Uiso 1 1 d . . .
H32B H -0.165(3) -0.516(6) -0.745(3) 0.079(11) Uiso 1 1 d . . .
H22A H -0.387(2) -0.480(5) -0.566(3) 0.052(8) Uiso 1 1 d . . .
H12A H -0.212(3) 0.220(6) -0.509(3) 0.075(10) Uiso 1 1 d . . .
H32A H -0.155(2) -0.276(5) -0.675(3) 0.061(9) Uiso 1 1 d . . .
H12B H -0.305(3) 0.055(7) -0.478(3) 0.089(13) Uiso 1 1 d . . .
H11A H -0.209(2) 0.114(4) -0.688(3) 0.045(7) Uiso 1 1 d . . .

loop_
_atom_site_aniso_label
_atom_site_aniso_U_11
_atom_site_aniso_U_22
_atom_site_aniso_U_33
_atom_site_aniso_U_23
_atom_site_aniso_U_13
_atom_site_aniso_U_12
P1 0.0264(2) 0.0217(2) 0.0236(2) -0.00032(19) -0.0018(2) -0.00048(18)
Cl2 0.0446(3) 0.0294(3) 0.0340(3) -0.0039(2) -0.0131(2) -0.0020(2)
Cl3 0.0499(3) 0.0381(3) 0.0358(3) 0.0077(2) 0.0136(3) -0.0030(2)
Cl1 0.0330(2) 0.0244(2) 0.0425(3) -0.0027(2) -0.0006(3) 0.00325(18)
B1 0.0336(11) 0.0262(11) 0.0255(10) 0.0010(9) -0.0016(10) -0.0003(9)
C31 0.0325(10) 0.0258(10) 0.0356(12) 0.0012(8) 0.0063(9) 0.0015(8)
C21 0.0389(12) 0.0346(11) 0.0265(11) -0.0045(9) 0.0033(9) 0.0024(10)
C11 0.0412(13) 0.0331(12) 0.0450(13) 0.0040(10) -0.0138(11) -0.0068(10)
C32 0.0354(13) 0.0435(14) 0.070(2) 0.0087(13) 0.0070(13) 0.0097(11)
C22 0.0562(16) 0.0369(13) 0.0351(13) 0.0038(10) 0.0103(11) -0.0023(11)
C12 0.0673(19) 0.0406(16) 0.0560(19) -0.0069(13) -0.0293(15) -0.0054(13)

loop_
_atom_type_symbol
_atom_type_description
_atom_type_scat_dispersion_real
_atom_type_scat_dispersion_imag
_atom_type_scat_source
C C 0.0033 0.0016 'International Tables Vol C Tables 4.2.6.8 and 6.1.1.4'
H H 0.0000 0.0000 'International Tables Vol C Tables 4.2.6.8 and 6.1.1.4'
B B 0.0013 0.0007 'International Tables Vol C Tables 4.2.6.8 and 6.1.1.4'
P P 0.1023 0.0942 'International Tables Vol C Tables 4.2.6.8 and 6.1.1.4'
Cl Cl 0.1484 0.1585 'International Tables Vol C Tables 4.2.6.8 and 6.1.1.4'

loop_
_geom_angle_atom_site_label_1
_geom_angle_atom_site_label_2
_geom_angle_atom_site_label_3
_geom_angle
_geom_angle_site_symmetry_1
_geom_angle_site_symmetry_3
_geom_angle_publ_flag
C31 P1 C11 108.75(12) . . ?
C31 P1 C21 108.47(11) . . ?
C11 P1 C21 108.84(12) . . ?
C31 P1 B1 110.36(11) . . ?
C11 P1 B1 109.93(11) . . ?
C21 P1 B1 110.45(11) . . ?
Cl1 B1 Cl3 110.94(12) . . ?
Cl1 B1 Cl2 112.51(12) . . ?
Cl3 B1 Cl2 111.46(13) . . ?
Cl1 B1 P1 107.56(12) . . ?
Cl3 B1 P1 107.73(11) . . ?
Cl2 B1 P1 106.34(11) . . ?
C32 C31 P1 123.0(2) . . ?
C32 C31 H31A 123.1(17) . . ?
P1 C31 H31A 113.9(17) . . ?
C22 C21 P1 123.6(2) . . ?
C22 C21 H21A 120.1(18) . . ?
P1 C21 H21A 116.2(18) . . ?
C12 C11 P1 123.6(3) . . ?
C12 C11 H11A 124.0(17) . . ?
P1 C11 H11A 112.3(17) . . ?
C31 C32 H32B 117(2) . . ?
C31 C32 H32A 119.3(19) . . ?
H32B C32 H32A 123(3) . . ?
C21 C22 H22B 118.7(18) . . ?
C21 C22 H22A 120.7(17) . . ?
H22B C22 H22A 121(2) . . ?
C11 C12 H12A 118(3) . . ?
C11 C12 H12B 122(2) . . ?
H12A C12 H12B 119(3) . . ?

loop_
_geom_bond_atom_site_label_1
_geom_bond_atom_site_label_2
_geom_bond_distance
_geom_bond_site_symmetry_2
_geom_bond_publ_flag
P1 C31 1.781(2) . ?
P1 C11 1.786(2) . ?
P1 C21 1.786(2) . ?
P1 B1 1.970(2) . ?
Cl2 B1 1.847(2) . ?
Cl3 B1 1.845(2) . ?
Cl1 B1 1.841(3) . ?
C31 C32 1.316(4) . ?
C31 H31A 0.89(3) . ?
C21 C22 1.320(3) . ?
C21 H21A 0.95(3) . ?
C11 C12 1.322(4) . ?
C11 H11A 1.01(3) . ?
C32 H32B 1.03(4) . ?
C32 H32A 0.98(4) . ?
C22 H22B 0.99(3) . ?
C22 H22A 1.03(3) . ?
C12 H12A 0.95(4) . ?
C12 H12B 1.02(4) . ?

loop_
_geom_torsion_atom_site_label_1
_geom_torsion_atom_site_label_2
_geom_torsion_atom_site_label_3
_geom_torsion_atom_site_label_4
_geom_torsion
_geom_torsion_site_symmetry_1
_geom_torsion_site_symmetry_2
_geom_torsion_site_symmetry_3
_geom_torsion_site_symmetry_4
_geom_torsion_publ_flag
C31 P1 B1 Cl1 171.94(11) . . . . ?
C11 P1 B1 Cl1 -68.12(15) . . . . ?
C21 P1 B1 Cl1 52.00(14) . . . . ?
C31 P1 B1 Cl3 -68.41(14) . . . . ?
C11 P1 B1 Cl3 51.53(16) . . . . ?
C21 P1 B1 Cl3 171.65(11) . . . . ?
C31 P1 B1 Cl2 51.20(14) . . . . ?
C11 P1 B1 Cl2 171.14(13) . . . . ?
C21 P1 B1 Cl2 -68.74(14) . . . . ?
C11 P1 C31 C32 8.3(3) . . . . ?
C21 P1 C31 C32 -110.0(2) . . . . ?
B1 P1 C31 C32 128.9(2) . . . . ?
C31 P1 C21 C22 10.5(3) . . . . ?
C11 P1 C21 C22 -107.6(2) . . . . ?
B1 P1 C21 C22 131.6(2) . . . . ?
C31 P1 C11 C12 -113.5(3) . . . . ?
C21 P1 C11 C12 4.5(3) . . . . ?
B1 P1 C11 C12 125.6(2) . . . . ?
